data_7246888
loop_
_publ_author_name
'Tella, Adedibu C.'
'Owalude, Samson O.'
'Ameen, Olanrewaju A.'
'Clayton, Hadley S.'
'Yusuph, Quadrat'
'Dembaremba, Tendai O.'
'Hosten, Eric C.'
'Ogunlaja, Adeniyi S.'

_publ_section_title
;
 Synthesis, crystal structures and DFT studies of Co(ii) and Zn(ii)
 coordination polymers of terephthalate and
 4,4&#x2032;-trimethylenedipyridyl ligands for removal of dibenzothiophene
 from a model fuel oil
;
_journal_issue 28
_journal_name_full CrystEngComm
_journal_page_first 3998
_journal_page_last 4010
_journal_paper_doi 10.1039/D3CE00236E
_journal_volume 25
_journal_year 2023
_chemical_formula_moiety '2(C21 H18 N2 O4 Zn), 3(H2 O)'
_chemical_formula_sum 'C42 H42 N4 O11 Zn2'
_chemical_formula_weight 909.53
_space_group_crystal_system monoclinic
_space_group_IT_number 15
_space_group_name_Hall '-C 2yc'
_space_group_name_H-M_alt 'C 1 2/c 1'
_atom_sites_solution_hydrogens mixed
_atom_sites_solution_primary dual
_atom_sites_solution_secondary difmap
_audit_creation_method SHELXL-2018/3
_audit_update_record
;
2023-02-28 deposited with the CCDC.	2023-06-06 downloaded from the CCDC.
;
_cell_angle_alpha 90
_cell_angle_beta 119.297(2)
_cell_angle_gamma 90
_cell_formula_units_Z 4
_cell_length_a 21.0837(9)
_cell_length_b 11.4677(5)
_cell_length_c 19.6425(13)
_cell_measurement_reflns_used 9949
_cell_measurement_temperature 200(2)
_cell_measurement_theta_max 28.13
_cell_measurement_theta_min 2.22
_cell_volume 4141.7(4)
_computing_cell_refinement 'APEX2 v2011.4-1 (Bruker AXS)'
_computing_data_collection 'Bruker Instrument Service v2011.4.0.0'
_computing_data_reduction 'SAINT V7.68A (Bruker AXS, 2009)'
_computing_molecular_graphics 'Ortep-3 for Windows (Farrugia, 2012)'
_computing_publication_material 'PLATON (Spek, 2009) and MERCURY (Macrae, 2008)'
_computing_structure_refinement 'SHELXL-2018/3 (Sheldrick, 2015) and ShelXle (H\"ubschle, 2011)'
_computing_structure_solution 'SHELXT-2018/2 (Sheldrick, 2015)'
_diffrn_ambient_temperature 200(2)
_diffrn_detector_area_resol_mean 8.3333
_diffrn_measured_fraction_theta_full 0.999
_diffrn_measured_fraction_theta_max 0.996
_diffrn_measurement_device_type 'Bruker APEX-II CCD'
_diffrn_measurement_method '\f and \w scans'
_diffrn_radiation_monochromator graphite
_diffrn_radiation_source 'sealed tube'
_diffrn_radiation_type MoK\a
_diffrn_radiation_wavelength 0.71073
_diffrn_reflns_av_R_equivalents 0.0199
_diffrn_reflns_av_unetI/netI 0.0131
_diffrn_reflns_Laue_measured_fraction_full 0.999
_diffrn_reflns_Laue_measured_fraction_max 0.996
_diffrn_reflns_limit_h_max 28
_diffrn_reflns_limit_h_min -28
_diffrn_reflns_limit_k_max 15
_diffrn_reflns_limit_k_min -15
_diffrn_reflns_limit_l_max 26
_diffrn_reflns_limit_l_min -26
_diffrn_reflns_number 38947
_diffrn_reflns_point_group_measured_fraction_full 0.999
_diffrn_reflns_point_group_measured_fraction_max 0.996
_diffrn_reflns_theta_full 25.242
_diffrn_reflns_theta_max 28.396
_diffrn_reflns_theta_min 2.093
_exptl_absorpt_coefficient_mu 1.223
_exptl_absorpt_correction_T_max 1.0000
_exptl_absorpt_correction_T_min 0.8777
_exptl_absorpt_correction_type numerical
_exptl_absorpt_process_details 'SADABS V2008/1 (Bruker AXS)'
_exptl_crystal_colour colourless
_exptl_crystal_density_diffrn 1.459
_exptl_crystal_density_method 'not measured'
_exptl_crystal_description block
_exptl_crystal_F_000 1880
_exptl_crystal_size_max 0.623
_exptl_crystal_size_mid 0.540
_exptl_crystal_size_min 0.268
_refine_diff_density_max 1.251
_refine_diff_density_min -0.698
_refine_diff_density_rms 0.064
_refine_ls_extinction_method none
_refine_ls_goodness_of_fit_ref 1.060
_refine_ls_hydrogen_treatment mixed
_refine_ls_matrix_type full
_refine_ls_number_parameters 331
_refine_ls_number_reflns 5175
_refine_ls_number_restraints 147
_refine_ls_restrained_S_all 1.772
_refine_ls_R_factor_all 0.0445
_refine_ls_R_factor_gt 0.0382
_refine_ls_shift/su_max 0.001
_refine_ls_shift/su_mean 0.000
_refine_ls_structure_factor_coef Fsqd
_refine_ls_weighting_details 'w=1/[\s^2^(Fo^2^)+(0.0424P)^2^+9.8297P] where P=(Fo^2^+2Fc^2^)/3'
_refine_ls_weighting_scheme calc
_refine_ls_wR_factor_gt 0.0962
_refine_ls_wR_factor_ref 0.1002
_reflns_Friedel_coverage 0.000
_reflns_number_gt 4595
_reflns_number_total 5175
_reflns_threshold_expression 'I > 2\s(I)'
_cod_data_source_file d3ce00236e1.cif
_cod_data_source_block ia192
_cod_depositor_comments 'Adding full bibliography for 7246887--7246888.cif.'
_cod_original_sg_symbol_H-M 'C 2/c'
_cod_database_code 7246888
_shelx_shelxl_version_number 2018/3
_shelx_space_group_comment
;
The symmetry employed for this shelxl refinement is uniquely defined
by the following loop, which should always be used as a source of
symmetry information in preference to the above space-group names.
They are only intended as comments.
;
_shelx_estimated_absorpt_t_min 0.516
_shelx_estimated_absorpt_t_max 0.735

loop_
_space_group_symop_operation_xyz
'x, y, z'
'-x, y, -z+1/2'
'x+1/2, y+1/2, z'
'-x+1/2, y+1/2, -z+1/2'
'-x, -y, -z'
'x, -y, z-1/2'
'-x+1/2, -y+1/2, -z'
'x+1/2, -y+1/2, z-1/2'

loop_
_atom_site_label
_atom_site_type_symbol
_atom_site_fract_x
_atom_site_fract_y
_atom_site_fract_z
_atom_site_U_iso_or_equiv
_atom_site_adp_type
_atom_site_occupancy
_atom_site_site_symmetry_order
_atom_site_calc_flag
_atom_site_refinement_flags_posn
_atom_site_refinement_flags_adp
_atom_site_refinement_flags_occupancy
_atom_site_disorder_assembly
_atom_site_disorder_group
Zn1 Zn 0.63119(2) 0.62847(2) 0.19342(2) 0.02706(8) Uani 1 1 d . . . . .
O4 O 0.76928(14) 0.9030(2) 0.12933(16) 0.0634(6) Uani 1 1 d D . . . .
O5 O 0.500000 0.8862(3) 0.250000 0.125(2) Uani 1 2 d DS T P . .
O11 O 0.70561(9) 0.64442(15) 0.30576(9) 0.0351(4) Uani 1 1 d . . . . .
O12 O 0.60367(9) 0.70511(17) 0.29842(10) 0.0430(4) Uani 1 1 d . . . . .
O21 O 0.55755(9) 0.72896(14) 0.11192(9) 0.0345(3) Uani 1 1 d . . . . .
O22 O 0.65319(9) 0.84428(15) 0.15926(10) 0.0406(4) Uani 1 1 d . . . . .
N31 N 0.70008(10) 0.57345(17) 0.15306(11) 0.0318(4) Uani 1 1 d . . . . .
C11 C 0.71189(11) 0.71959(17) 0.42149(12) 0.0270(4) Uani 1 1 d . . . . .
C12 C 0.67565(12) 0.7290(2) 0.46428(13) 0.0316(4) Uani 1 1 d . . . . .
H12 H 0.624823 0.714693 0.439977 0.038 Uiso 1 1 calc R U . . .
C13 C 0.71394(12) 0.7595(2) 0.54265(13) 0.0311(4) Uani 1 1 d . . . . .
H13 H 0.689150 0.765972 0.571897 0.037 Uiso 1 1 calc R U . . .
C14 C 0.66982(12) 0.68854(18) 0.33639(12) 0.0304(4) Uani 1 1 d . . . . .
C21 C 0.54187(11) 0.91621(17) 0.05501(11) 0.0236(4) Uani 1 1 d . . . . .
C22 C 0.57138(11) 1.02433(18) 0.05466(12) 0.0282(4) Uani 1 1 d . . . . .
H22 H 0.620425 1.041101 0.092070 0.034 Uiso 1 1 calc R U . . .
C23 C 0.52977(11) 1.10761(17) 0.00016(12) 0.0263(4) Uani 1 1 d . . . . .
H23 H 0.550257 1.181512 0.000433 0.032 Uiso 1 1 calc R U . . .
C24 C 0.58830(12) 0.82516(18) 0.11352(12) 0.0276(4) Uani 1 1 d . . . . .
C311 C 0.80265(14) 0.53275(19) 0.10426(15) 0.0357(5) Uani 1 1 d . . . . .
C312 C 0.81742(14) 0.5071(2) 0.17960(16) 0.0395(5) Uani 1 1 d . . . . .
H312 H 0.863041 0.474435 0.215916 0.047 Uiso 1 1 calc R U . . .
C313 C 0.76575(13) 0.5290(2) 0.20169(14) 0.0379(5) Uani 1 1 d . . . . .
H313 H 0.777229 0.511699 0.253788 0.045 Uiso 1 1 calc R U . . .
C314 C 0.68481(14) 0.5950(2) 0.07940(14) 0.0387(5) Uani 1 1 d . . . . .
H314 H 0.638054 0.624538 0.043604 0.046 Uiso 1 1 calc R U . . .
C315 C 0.73401(15) 0.5762(2) 0.05342(14) 0.0404(5) Uani 1 1 d . . . . .
H315 H 0.720944 0.593045 0.000803 0.048 Uiso 1 1 calc R U . . .
H4A H 0.7365(15) 0.875(3) 0.137(2) 0.069(12) Uiso 1 1 d D . . . .
H4B H 0.773(2) 0.9728(13) 0.144(2) 0.079(13) Uiso 1 1 d D . . . .
H5 H 0.5335(14) 0.8430(15) 0.254(3) 0.13(2) Uiso 1 1 d D . . . .
C31 C 0.8521(6) 0.5288(8) 0.0724(9) 0.037(2) Uani 0.508(6) 1 d D . P A 1
H31A H 0.824523 0.503440 0.017222 0.044 Uiso 0.508(6) 1 calc R U P A 1
H31B H 0.889862 0.469267 0.101274 0.044 Uiso 0.508(6) 1 calc R U P A 1
C32 C 0.8898(3) 0.6444(4) 0.0759(3) 0.0341(12) Uani 0.508(6) 1 d D . P A 1
H32A H 0.925276 0.632225 0.057306 0.041 Uiso 0.508(6) 1 calc R U P A 1
H32B H 0.853117 0.701433 0.040647 0.041 Uiso 0.508(6) 1 calc R U P A 1
C33 C 0.9287(4) 0.6934(5) 0.1579(3) 0.0519(17) Uani 0.508(6) 1 d D . P A 1
H33A H 0.958465 0.631068 0.194512 0.062 Uiso 0.508(6) 1 calc R U P A 1
H33B H 0.892214 0.718762 0.172669 0.062 Uiso 0.508(6) 1 calc R U P A 1
C321 C 0.9783(3) 0.7974(3) 0.1661(3) 0.0422(13) Uani 0.508(6) 1 d DG . P A 1
C322 C 1.0485(3) 0.7744(4) 0.1804(4) 0.054(2) Uani 0.508(6) 1 d DG . P A 1
H322 H 1.065272 0.696200 0.186289 0.065 Uiso 0.508(6) 1 calc R U P A 1
C323 C 1.0941(2) 0.8658(5) 0.1860(5) 0.058(3) Uani 0.508(6) 1 d DG . P A 1
H323 H 1.142107 0.850038 0.195792 0.070 Uiso 0.508(6) 1 calc R U P A 1
N32 N 1.0696(3) 0.9802(5) 0.1774(5) 0.0256(8) Uani 0.508(6) 1 d DG . P A 1
C324 C 0.9994(3) 1.0032(3) 0.1631(3) 0.0195(10) Uani 0.508(6) 1 d DG . P A 1
H324 H 0.982629 1.081409 0.157221 0.023 Uiso 0.508(6) 1 calc R U P A 1
C325 C 0.9538(2) 0.9118(4) 0.1575(3) 0.0349(15) Uani 0.508(6) 1 d DG . P A 1
H325 H 0.905791 0.927573 0.147718 0.042 Uiso 0.508(6) 1 calc R U P A 1
C34 C 0.8665(6) 0.5073(8) 0.0869(8) 0.033(2) Uani 0.492(6) 1 d D . P A 2
H34A H 0.887017 0.429251 0.107374 0.039 Uiso 0.492(6) 1 calc R U P A 2
H34B H 0.847388 0.506731 0.029772 0.039 Uiso 0.492(6) 1 calc R U P A 2
C35 C 0.9270(3) 0.5992(4) 0.1244(3) 0.0333(12) Uani 0.492(6) 1 d D . P A 2
H35A H 0.948484 0.595290 0.181881 0.040 Uiso 0.492(6) 1 calc R U P A 2
H35B H 0.965843 0.580428 0.111686 0.040 Uiso 0.492(6) 1 calc R U P A 2
C36 C 0.9006(3) 0.7217(4) 0.0977(3) 0.0362(13) Uani 0.492(6) 1 d D . P A 2
H36A H 0.864387 0.742002 0.114027 0.043 Uiso 0.492(6) 1 calc R U P A 2
H36B H 0.875430 0.723451 0.039910 0.043 Uiso 0.492(6) 1 calc R U P A 2
C331 C 0.9602(2) 0.8151(3) 0.1288(3) 0.0287(10) Uani 0.492(6) 1 d DG . P A 2
C332 C 1.0320(2) 0.7926(4) 0.1489(3) 0.0370(15) Uani 0.492(6) 1 d DG . P A 2
H332 H 1.046748 0.715396 0.145802 0.044 Uiso 0.492(6) 1 calc R U P A 2
C333 C 1.0823(2) 0.8830(5) 0.1737(4) 0.0269(12) Uani 0.492(6) 1 d DG . P A 2
H333 H 1.131458 0.867601 0.187499 0.032 Uiso 0.492(6) 1 calc R U P A 2
N33 N 1.0608(3) 0.9959(4) 0.1783(5) 0.0256(8) Uani 0.492(6) 1 d DG . P A 2
C334 C 0.9889(3) 1.0185(3) 0.1581(5) 0.052(3) Uani 0.492(6) 1 d DG . P A 2
H334 H 0.974199 1.095647 0.161290 0.062 Uiso 0.492(6) 1 calc R U P A 2
C335 C 0.9386(2) 0.9280(4) 0.1334(3) 0.0317(14) Uani 0.492(6) 1 d DG . P A 2
H335 H 0.889488 0.943443 0.119593 0.038 Uiso 0.492(6) 1 calc R U P A 2

loop_
_atom_site_aniso_label
_atom_site_aniso_U_11
_atom_site_aniso_U_22
_atom_site_aniso_U_33
_atom_site_aniso_U_23
_atom_site_aniso_U_13
_atom_site_aniso_U_12
Zn1 0.02981(14) 0.02602(13) 0.02183(12) 0.00334(9) 0.00991(10) 0.00260(9)
O4 0.0669(15) 0.0580(14) 0.0789(16) -0.0221(12) 0.0464(13) -0.0177(12)
O5 0.047(2) 0.0374(19) 0.237(7) 0.000 0.029(3) 0.000
O11 0.0416(9) 0.0391(9) 0.0240(7) -0.0020(6) 0.0157(7) 0.0046(7)
O12 0.0367(9) 0.0468(10) 0.0307(8) -0.0047(7) 0.0050(7) 0.0062(8)
O21 0.0374(8) 0.0264(8) 0.0344(8) 0.0110(6) 0.0134(7) 0.0031(6)
O22 0.0356(9) 0.0351(9) 0.0340(8) 0.0069(7) 0.0037(7) 0.0034(7)
N31 0.0360(10) 0.0322(10) 0.0293(9) 0.0040(7) 0.0174(8) 0.0006(8)
C11 0.0326(10) 0.0210(9) 0.0239(9) 0.0008(7) 0.0110(8) 0.0070(8)
C12 0.0289(10) 0.0334(11) 0.0293(10) -0.0020(8) 0.0118(9) 0.0039(9)
C13 0.0339(11) 0.0333(11) 0.0285(10) -0.0010(8) 0.0171(9) 0.0056(9)
C14 0.0389(11) 0.0233(10) 0.0246(9) 0.0011(8) 0.0120(9) 0.0028(8)
C21 0.0283(9) 0.0223(9) 0.0221(8) 0.0027(7) 0.0139(8) 0.0031(7)
C22 0.0259(9) 0.0261(10) 0.0275(10) 0.0026(8) 0.0093(8) -0.0001(8)
C23 0.0293(10) 0.0204(9) 0.0293(10) 0.0034(7) 0.0145(8) -0.0010(7)
C24 0.0358(11) 0.0249(10) 0.0221(9) 0.0034(7) 0.0141(8) 0.0055(8)
C311 0.0483(13) 0.0211(10) 0.0492(13) -0.0121(9) 0.0328(12) -0.0112(9)
C312 0.0402(13) 0.0350(12) 0.0464(13) 0.0054(10) 0.0236(11) 0.0069(10)
C313 0.0400(12) 0.0405(13) 0.0353(11) 0.0111(10) 0.0201(10) 0.0071(10)
C314 0.0405(12) 0.0438(13) 0.0294(11) 0.0026(10) 0.0154(10) -0.0021(10)
C315 0.0533(15) 0.0409(13) 0.0309(11) -0.0051(10) 0.0237(11) -0.0108(11)
C31 0.041(5) 0.020(3) 0.050(5) -0.012(3) 0.022(4) 0.002(3)
C32 0.046(3) 0.032(3) 0.029(2) -0.0048(19) 0.022(2) -0.004(2)
C33 0.079(4) 0.042(3) 0.037(3) -0.009(2) 0.030(3) -0.028(3)
C321 0.058(3) 0.036(3) 0.029(3) -0.005(2) 0.019(3) -0.013(2)
C322 0.072(4) 0.025(3) 0.074(5) 0.010(3) 0.043(4) 0.007(3)
C323 0.067(5) 0.035(4) 0.072(5) 0.007(3) 0.034(4) 0.013(3)
N32 0.0287(14) 0.0177(13) 0.0332(9) -0.0037(11) 0.0174(11) 0.0058(12)
C324 0.0174(18) 0.0160(19) 0.022(2) -0.0029(17) 0.0074(17) 0.0068(16)
C325 0.018(2) 0.049(3) 0.024(3) -0.005(2) 0.000(2) 0.000(2)
C34 0.040(4) 0.023(4) 0.052(5) -0.009(3) 0.035(4) -0.002(3)
C35 0.041(3) 0.023(2) 0.044(3) -0.0040(19) 0.028(2) -0.0037(18)
C36 0.035(2) 0.026(2) 0.045(3) -0.001(2) 0.018(2) -0.0062(18)
C331 0.031(2) 0.026(2) 0.027(3) -0.004(2) 0.012(2) -0.0057(17)
C332 0.041(3) 0.011(2) 0.064(4) 0.003(2) 0.030(3) 0.0029(19)
C333 0.0201(19) 0.0111(19) 0.057(4) 0.001(2) 0.025(2) 0.0049(17)
N33 0.0287(14) 0.0177(13) 0.0332(9) -0.0037(11) 0.0174(11) 0.0058(12)
C334 0.041(4) 0.041(4) 0.065(6) -0.005(4) 0.019(4) 0.004(3)
C335 0.024(3) 0.031(2) 0.025(3) -0.002(2) 0.000(2) 0.0033(19)

loop_
_atom_type_symbol
_atom_type_description
_atom_type_scat_dispersion_real
_atom_type_scat_dispersion_imag
_atom_type_scat_source
C C 0.0033 0.0016 'International Tables Vol C Tables 4.2.6.8 and 6.1.1.4'
H H 0.0000 0.0000 'International Tables Vol C Tables 4.2.6.8 and 6.1.1.4'
N N 0.0061 0.0033 'International Tables Vol C Tables 4.2.6.8 and 6.1.1.4'
O O 0.0106 0.0060 'International Tables Vol C Tables 4.2.6.8 and 6.1.1.4'
Zn Zn 0.2839 1.4301 'International Tables Vol C Tables 4.2.6.8 and 6.1.1.4'

loop_
_geom_angle_atom_site_label_1
_geom_angle_atom_site_label_2
_geom_angle_atom_site_label_3
_geom_angle
_geom_angle_site_symmetry_1
_geom_angle_site_symmetry_3
_geom_angle_publ_flag
O21 Zn1 O11 136.65(7) . . ?
O21 Zn1 N33 95.1(9) . 3_445 ?
O11 Zn1 N33 110.6(11) . 3_445 ?
O21 Zn1 N31 106.86(7) . . ?
O11 Zn1 N31 97.61(7) . . ?
N33 Zn1 N31 108.3(9) 3_445 . ?
O21 Zn1 N32 99.9(10) . 3_445 ?
O11 Zn1 N32 109.8(11) . 3_445 ?
N31 Zn1 N32 101.4(8) . 3_445 ?
H4A O4 H4B 105(2) . . ?
H5 O5 H5 107(3) . 2_655 ?
C14 O11 Zn1 103.37(14) . . ?
C24 O21 Zn1 107.35(14) . . ?
C313 N31 C314 117.2(2) . . ?
C313 N31 Zn1 121.22(15) . . ?
C314 N31 Zn1 120.99(17) . . ?
C13 C11 C12 119.79(19) 7_666 . ?
C13 C11 C14 120.77(19) 7_666 . ?
C12 C11 C14 119.4(2) . . ?
C13 C12 C11 119.8(2) . . ?
C13 C12 H12 120.1 . . ?
C11 C12 H12 120.1 . . ?
C11 C13 C12 120.4(2) 7_666 . ?
C11 C13 H13 119.8 7_666 . ?
C12 C13 H13 119.8 . . ?
O12 C14 O11 122.0(2) . . ?
O12 C14 C11 120.9(2) . . ?
O11 C14 C11 117.04(19) . . ?
C23 C21 C22 119.38(18) 5_675 . ?
C23 C21 C24 120.78(18) 5_675 . ?
C22 C21 C24 119.82(18) . . ?
C23 C22 C21 120.32(19) . . ?
C23 C22 H22 119.8 . . ?
C21 C22 H22 119.8 . . ?
C22 C23 C21 120.30(19) . 5_675 ?
C22 C23 H23 119.9 . . ?
C21 C23 H23 119.9 5_675 . ?
O22 C24 O21 122.81(19) . . ?
O22 C24 C21 120.48(19) . . ?
O21 C24 C21 116.70(19) . . ?
C312 C311 C315 117.1(2) . . ?
C312 C311 C31 128.2(5) . . ?
C315 C311 C31 114.6(5) . . ?
C312 C311 C34 115.1(5) . . ?
C315 C311 C34 127.9(5) . . ?
C313 C312 C311 119.9(2) . . ?
C313 C312 H312 120.1 . . ?
C311 C312 H312 120.1 . . ?
N31 C313 C312 123.0(2) . . ?
N31 C313 H313 118.5 . . ?
C312 C313 H313 118.5 . . ?
N31 C314 C315 122.9(2) . . ?
N31 C314 H314 118.5 . . ?
C315 C314 H314 118.5 . . ?
C314 C315 C311 119.9(2) . . ?
C314 C315 H315 120.1 . . ?
C311 C315 H315 120.1 . . ?
C311 C31 C32 114.8(8) . . ?
C311 C31 H31A 108.6 . . ?
C32 C31 H31A 108.6 . . ?
C311 C31 H31B 108.6 . . ?
C32 C31 H31B 108.6 . . ?
H31A C31 H31B 107.5 . . ?
C33 C32 C31 111.6(7) . . ?
C33 C32 H32A 109.3 . . ?
C31 C32 H32A 109.3 . . ?
C33 C32 H32B 109.3 . . ?
C31 C32 H32B 109.3 . . ?
H32A C32 H32B 108.0 . . ?
C32 C33 C321 112.7(4) . . ?
C32 C33 H33A 109.1 . . ?
C321 C33 H33A 109.1 . . ?
C32 C33 H33B 109.1 . . ?
C321 C33 H33B 109.1 . . ?
H33A C33 H33B 107.8 . . ?
C322 C321 C325 120.0 . . ?
C322 C321 C33 118.3(4) . . ?
C325 C321 C33 121.6(4) . . ?
C321 C322 C323 120.0 . . ?
C321 C322 H322 120.0 . . ?
C323 C322 H322 120.0 . . ?
N32 C323 C322 120.0 . . ?
N32 C323 H323 120.0 . . ?
C322 C323 H323 120.0 . . ?
C323 N32 C324 120.0 . . ?
C323 N32 Zn1 126.1(3) . 3 ?
C324 N32 Zn1 113.7(3) . 3 ?
C325 C324 N32 120.0 . . ?
C325 C324 H324 120.0 . . ?
N32 C324 H324 120.0 . . ?
C324 C325 C321 120.0 . . ?
C324 C325 H325 120.0 . . ?
C321 C325 H325 120.0 . . ?
C35 C34 C311 111.6(8) . . ?
C35 C34 H34A 109.3 . . ?
C311 C34 H34A 109.3 . . ?
C35 C34 H34B 109.3 . . ?
C311 C34 H34B 109.3 . . ?
H34A C34 H34B 108.0 . . ?
C36 C35 C34 113.2(6) . . ?
C36 C35 H35A 108.9 . . ?
C34 C35 H35A 108.9 . . ?
C36 C35 H35B 108.9 . . ?
C34 C35 H35B 108.9 . . ?
H35A C35 H35B 107.8 . . ?
C35 C36 C331 114.9(4) . . ?
C35 C36 H36A 108.5 . . ?
C331 C36 H36A 108.5 . . ?
C35 C36 H36B 108.5 . . ?
C331 C36 H36B 108.5 . . ?
H36A C36 H36B 107.5 . . ?
C332 C331 C335 120.0 . . ?
C332 C331 C36 123.4(3) . . ?
C335 C331 C36 116.6(3) . . ?
C331 C332 C333 120.0 . . ?
C331 C332 H332 120.0 . . ?
C333 C332 H332 120.0 . . ?
C332 C333 N33 120.0 . . ?
C332 C333 H333 120.0 . . ?
N33 C333 H333 120.0 . . ?
C334 N33 C333 120.0 . . ?
N33 C334 C335 120.0 . . ?
N33 C334 H334 120.0 . . ?
C335 C334 H334 120.0 . . ?
C334 C335 C331 120.0 . . ?
C334 C335 H335 120.0 . . ?
C331 C335 H335 120.0 . . ?

loop_
_geom_bond_atom_site_label_1
_geom_bond_atom_site_label_2
_geom_bond_distance
_geom_bond_site_symmetry_2
_geom_bond_publ_flag
Zn1 O21 1.9669(15) . ?
Zn1 O11 1.9941(16) . ?
Zn1 N33 2.042(16) 3_445 ?
Zn1 N31 2.0646(19) . ?
Zn1 N32 2.068(17) 3_445 ?
O4 H4A 0.834(10) . ?
O4 H4B 0.840(10) . ?
O5 H5 0.835(7) . ?
O5 H5 0.835(7) 2_655 ?
O11 C14 1.278(3) . ?
O12 C14 1.233(3) . ?
O21 C24 1.272(3) . ?
O22 C24 1.235(3) . ?
N31 C313 1.340(3) . ?
N31 C314 1.343(3) . ?
C11 C13 1.386(3) 7_666 ?
C11 C12 1.390(3) . ?
C11 C14 1.502(3) . ?
C12 C13 1.388(3) . ?
C12 H12 0.9500 . ?
C13 H13 0.9500 . ?
C21 C23 1.389(3) 5_675 ?
C21 C22 1.389(3) . ?
C21 C24 1.506(3) . ?
C22 C23 1.381(3) . ?
C22 H22 0.9500 . ?
C23 H23 0.9500 . ?
C311 C312 1.387(4) . ?
C311 C315 1.388(4) . ?
C311 C31 1.456(16) . ?
C311 C34 1.569(13) . ?
C312 C313 1.379(3) . ?
C312 H312 0.9500 . ?
C313 H313 0.9500 . ?
C314 C315 1.379(4) . ?
C314 H314 0.9500 . ?
C315 H315 0.9500 . ?
C31 C32 1.529(9) . ?
C31 H31A 0.9900 . ?
C31 H31B 0.9900 . ?
C32 C33 1.513(6) . ?
C32 H32A 0.9900 . ?
C32 H32B 0.9900 . ?
C33 C321 1.542(6) . ?
C33 H33A 0.9900 . ?
C33 H33B 0.9900 . ?
C321 C322 1.3900 . ?
C321 C325 1.3900 . ?
C322 C323 1.3900 . ?
C322 H322 0.9500 . ?
C323 N32 1.3900 . ?
C323 H323 0.9500 . ?
N32 C324 1.3900 . ?
C324 C325 1.3900 . ?
C324 H324 0.9500 . ?
C325 H325 0.9500 . ?
C34 C35 1.536(9) . ?
C34 H34A 0.9900 . ?
C34 H34B 0.9900 . ?
C35 C36 1.508(6) . ?
C35 H35A 0.9900 . ?
C35 H35B 0.9900 . ?
C36 C331 1.532(5) . ?
C36 H36A 0.9900 . ?
C36 H36B 0.9900 . ?
C331 C332 1.3900 . ?
C331 C335 1.3900 . ?
C332 C333 1.3900 . ?
C332 H332 0.9500 . ?
C333 N33 1.3900 . ?
C333 H333 0.9500 . ?
N33 C334 1.3900 . ?
C334 C335 1.3900 . ?
C334 H334 0.9500 . ?
C335 H335 0.9500 . ?

loop_
_geom_hbond_atom_site_label_D
_geom_hbond_atom_site_label_H
_geom_hbond_atom_site_label_A
_geom_hbond_distance_DH
_geom_hbond_distance_HA
_geom_hbond_distance_DA
_geom_hbond_angle_DHA
_geom_hbond_site_symmetry_A
_geom_hbond_publ_flag
O4 H4A O22 0.834(10) 2.043(13) 2.863(3) 168(3) . yes
O4 H4B O11 0.840(10) 2.150(11) 2.985(3) 173(4) 4_655 yes
O5 H5 O12 0.835(7) 2.05(2) 2.821(3) 154(4) . yes
C313 H313 O22 0.95 2.51 3.209(3) 130 4_645 yes

loop_
_geom_torsion_atom_site_label_1
_geom_torsion_atom_site_label_2
_geom_torsion_atom_site_label_3
_geom_torsion_atom_site_label_4
_geom_torsion
_geom_torsion_site_symmetry_1
_geom_torsion_site_symmetry_2
_geom_torsion_site_symmetry_3
_geom_torsion_site_symmetry_4
_geom_torsion_publ_flag
C13 C11 C12 C13 0.1(4) 7_666 . . . ?
C14 C11 C12 C13 -179.0(2) . . . . ?
C11 C12 C13 C11 0.0(4) . . . 7_666 ?
Zn1 O11 C14 O12 4.1(3) . . . . ?
Zn1 O11 C14 C11 -176.02(15) . . . . ?
C13 C11 C14 O12 -157.1(2) 7_666 . . . ?
C12 C11 C14 O12 22.0(3) . . . . ?
C13 C11 C14 O11 23.0(3) 7_666 . . . ?
C12 C11 C14 O11 -157.9(2) . . . . ?
C23 C21 C22 C23 0.3(3) 5_675 . . . ?
C24 C21 C22 C23 178.59(19) . . . . ?
C21 C22 C23 C21 -0.3(3) . . . 5_675 ?
Zn1 O21 C24 O22 0.8(3) . . . . ?
Zn1 O21 C24 C21 179.52(14) . . . . ?
C23 C21 C24 O22 175.5(2) 5_675 . . . ?
C22 C21 C24 O22 -2.8(3) . . . . ?
C23 C21 C24 O21 -3.3(3) 5_675 . . . ?
C22 C21 C24 O21 178.44(19) . . . . ?
C315 C311 C312 C313 -2.3(4) . . . . ?
C31 C311 C312 C313 172.3(5) . . . . ?
C34 C311 C312 C313 178.3(4) . . . . ?
C314 N31 C313 C312 1.2(4) . . . . ?
Zn1 N31 C313 C312 -170.3(2) . . . . ?
C311 C312 C313 N31 0.9(4) . . . . ?
C313 N31 C314 C315 -1.7(4) . . . . ?
Zn1 N31 C314 C315 169.7(2) . . . . ?
N31 C314 C315 C311 0.3(4) . . . . ?
C312 C311 C315 C314 1.8(3) . . . . ?
C31 C311 C315 C314 -173.6(4) . . . . ?
C34 C311 C315 C314 -178.9(5) . . . . ?
C312 C311 C31 C32 -92.9(8) . . . . ?
C315 C311 C31 C32 81.8(9) . . . . ?
C311 C31 C32 C33 54.2(10) . . . . ?
C31 C32 C33 C321 169.7(7) . . . . ?
C32 C33 C321 C322 -85.1(6) . . . . ?
C32 C33 C321 C325 93.1(5) . . . . ?
C325 C321 C322 C323 0.0 . . . . ?
C33 C321 C322 C323 178.2(5) . . . . ?
C321 C322 C323 N32 0.0 . . . . ?
C322 C323 N32 C324 0.0 . . . . ?
C322 C323 N32 Zn1 174.1(6) . . . 3 ?
C323 N32 C324 C325 0.0 . . . . ?
Zn1 N32 C324 C325 -174.8(5) 3 . . . ?
N32 C324 C325 C321 0.0 . . . . ?
C322 C321 C325 C324 0.0 . . . . ?
C33 C321 C325 C324 -178.2(5) . . . . ?
C312 C311 C34 C35 -74.7(8) . . . . ?
C315 C311 C34 C35 105.9(8) . . . . ?
C311 C34 C35 C36 -58.1(10) . . . . ?
C34 C35 C36 C331 -175.5(7) . . . . ?
C35 C36 C331 C332 27.8(6) . . . . ?
C35 C36 C331 C335 -154.8(4) . . . . ?
C335 C331 C332 C333 0.0 . . . . ?
C36 C331 C332 C333 177.3(5) . . . . ?
C331 C332 C333 N33 0.0 . . . . ?
C332 C333 N33 C334 0.0 . . . . ?
C332 C333 N33 Zn1 -167.8(5) . . . 3 ?
C333 N33 C334 C335 0.0 . . . . ?
Zn1 N33 C334 C335 167.4(6) 3 . . . ?
N33 C334 C335 C331 0.0 . . . . ?
C332 C331 C335 C334 0.0 . . . . ?
C36 C331 C335 C334 -177.5(5) . . . . ?
